data_4068744
loop_
_publ_author_name
'Zi, Guofu'
'Liu, Xue'
'Xiang, Li'
'Song, Haibin'

_publ_section_title
;
 Synthesis of Group 4 Metal Amides with New Chiral Biaryldiamine-Based
 Ligands and Their Use as Catalysts for Asymmetric
 Hydroamination/Cyclization
;
_journal_issue 4
_journal_name_full Organometallics
_journal_page_first 1127
_journal_paper_doi 10.1021/om801061v
_journal_volume 28
_journal_year 2009
_chemical_absolute_configuration rmad
_chemical_formula_moiety 'C86 H84 N6 O2 P2 Zr'
_chemical_formula_sum 'C86 H84 N6 O2 P2 Zr'
_chemical_formula_weight 1386.75
_chemical_name_systematic
; 
 ? 
;
_space_group_IT_number 4
_symmetry_cell_setting monoclinic
_symmetry_space_group_name_Hall 'P 2yb'
_symmetry_space_group_name_H-M 'P 1 21 1'
_atom_sites_solution_hydrogens geom
_atom_sites_solution_primary direct
_atom_sites_solution_secondary difmap
_audit_creation_method SHELXL-97
_cell_angle_alpha 90.00
_cell_angle_beta 101.197(4)
_cell_angle_gamma 90.00
_cell_formula_units_Z 2
_cell_length_a 11.0556(19)
_cell_length_b 25.058(4)
_cell_length_c 13.143(2)
_cell_measurement_reflns_used 9796
_cell_measurement_temperature 113(2)
_cell_measurement_theta_max 27.9
_cell_measurement_theta_min 1.8
_cell_volume 3571.7(10)
_computing_cell_refinement CrystalClear
_computing_data_collection 'CrystalClear (Rigaku/MSC Inc., 2005)'
_computing_data_reduction CrystalClear
_computing_publication_material 'CrystalStructure 3.7.0'
_computing_structure_refinement 'SHELXL-97 (Sheldrick, 1997)'
_computing_structure_solution 'SHELXS-97 (Sheldrick, 1990)'
_diffrn_ambient_temperature 113(2)
_diffrn_detector_area_resol_mean 7.31
_diffrn_measured_fraction_theta_full 0.997
_diffrn_measured_fraction_theta_max 0.997
_diffrn_measurement_device_type 'Rigaku Saturn'
_diffrn_measurement_method \w
_diffrn_radiation_monochromator confocal
_diffrn_radiation_source 'rotating anode'
_diffrn_radiation_type MoK\a
_diffrn_radiation_wavelength 0.71070
_diffrn_reflns_av_R_equivalents 0.0498
_diffrn_reflns_av_sigmaI/netI 0.0694
_diffrn_reflns_limit_h_max 14
_diffrn_reflns_limit_h_min -14
_diffrn_reflns_limit_k_max 32
_diffrn_reflns_limit_k_min -32
_diffrn_reflns_limit_l_max 17
_diffrn_reflns_limit_l_min -17
_diffrn_reflns_number 35589
_diffrn_reflns_theta_full 27.85
_diffrn_reflns_theta_max 27.85
_diffrn_reflns_theta_min 1.58
_diffrn_standards_decay_% 0
_diffrn_standards_interval_count 0
_diffrn_standards_interval_time 0
_diffrn_standards_number 0
_exptl_absorpt_coefficient_mu 0.253
_exptl_absorpt_correction_T_max 0.9703
_exptl_absorpt_correction_T_min 0.9607
_exptl_absorpt_correction_type multi-scan
_exptl_absorpt_process_details crystalclear
_exptl_crystal_colour colorless
_exptl_crystal_density_diffrn 1.289
_exptl_crystal_density_method 'not measured'
_exptl_crystal_description block
_exptl_crystal_F_000 1456
_exptl_crystal_size_max 0.16
_exptl_crystal_size_mid 0.14
_exptl_crystal_size_min 0.12
_refine_diff_density_max 0.354
_refine_diff_density_min -0.662
_refine_diff_density_rms 0.066
_refine_ls_abs_structure_details 'Flack H D (1983), Acta Cryst. A39, 876-881'
_refine_ls_abs_structure_Flack -0.037(18)
_refine_ls_extinction_method none
_refine_ls_goodness_of_fit_ref 1.034
_refine_ls_hydrogen_treatment constr
_refine_ls_matrix_type full
_refine_ls_number_parameters 884
_refine_ls_number_reflns 15548
_refine_ls_number_restraints 1
_refine_ls_restrained_S_all 1.034
_refine_ls_R_factor_all 0.0469
_refine_ls_R_factor_gt 0.0403
_refine_ls_shift/su_max 0.001
_refine_ls_shift/su_mean 0.000
_refine_ls_structure_factor_coef Fsqd
_refine_ls_weighting_details 'calc w=1/[\s^2^(Fo^2^)+(0.0410P)^2^+0.1603P] where P=(Fo^2^+2Fc^2^)/3'
_refine_ls_weighting_scheme calc
_refine_ls_wR_factor_gt 0.0859
_refine_ls_wR_factor_ref 0.0927
_reflns_number_gt 14178
_reflns_number_total 15548
_reflns_threshold_expression >2sigma(I)
_cod_data_source_file om801061v_si_001.cif
_cod_data_source_block compound15
_cod_original_cell_volume 3571.7(11)
_cod_original_sg_symbol_H-M P2(1)
_cod_database_code 4068744

loop_
_symmetry_equiv_pos_as_xyz
'x, y, z'
'-x, y+1/2, -z'

loop_
_atom_site_label
_atom_site_type_symbol
_atom_site_fract_x
_atom_site_fract_y
_atom_site_fract_z
_atom_site_U_iso_or_equiv
_atom_site_adp_type
_atom_site_occupancy
_atom_site_symmetry_multiplicity
_atom_site_calc_flag
_atom_site_refinement_flags
Zr1 Zr 0.351400(18) 0.595845(8) 0.759096(17) 0.01664(6) Uani 1 1 d .
P1 P 0.31977(6) 0.71079(2) 0.74549(5) 0.01886(14) Uani 1 1 d .
P2 P 0.10543(5) 0.55240(3) 0.72218(5) 0.01776(13) Uani 1 1 d .
N1 N 0.5238(2) 0.80932(8) 0.95109(18) 0.0232(5) Uani 1 1 d .
N3 N 0.03008(19) 0.41896(8) 0.55780(18) 0.0224(5) Uani 1 1 d .
N5 N 0.48780(17) 0.59670(10) 0.67411(15) 0.0225(4) Uani 1 1 d .
N6 N 0.42086(19) 0.54356(8) 0.87684(17) 0.0221(5) Uani 1 1 d .
N2 N 0.38607(18) 0.67628(8) 0.84392(17) 0.0181(4) Uani 1 1 d .
O1 O 0.26589(16) 0.66900(7) 0.66522(14) 0.0208(4) Uani 1 1 d .
N4 N 0.21174(17) 0.54281(8) 0.65540(16) 0.0170(4) Uani 1 1 d .
O2 O 0.16296(13) 0.59287(8) 0.80411(12) 0.0196(3) Uani 1 1 d .
C1 C 0.6086(2) 0.71896(10) 0.98101(19) 0.0189(5) Uani 1 1 d .
C2 C 0.6225(2) 0.77170(10) 0.9537(2) 0.0217(5) Uani 1 1 d .
C3 C 0.7329(3) 0.78856(12) 0.9244(2) 0.0299(6) Uani 1 1 d .
H3 H 0.7427 0.8250 0.9079 0.036 Uiso 1 1 calc R
C4 C 0.8255(3) 0.75334(13) 0.9195(2) 0.0325(7) Uani 1 1 d .
H4 H 0.8986 0.7657 0.8993 0.039 Uiso 1 1 calc R
C5 C 0.8154(2) 0.69875(12) 0.9438(2) 0.0284(6) Uani 1 1 d .
C6 C 0.7057(2) 0.68149(11) 0.9767(2) 0.0220(5) Uani 1 1 d .
C7 C 0.6966(2) 0.62673(11) 1.0002(2) 0.0262(6) Uani 1 1 d .
H7 H 0.6238 0.6139 1.0202 0.031 Uiso 1 1 calc R
C8 C 0.7898(3) 0.59196(14) 0.9947(2) 0.0358(7) Uani 1 1 d .
H8 H 0.7816 0.5555 1.0121 0.043 Uiso 1 1 calc R
C9 C 0.8986(3) 0.60930(13) 0.9633(2) 0.0384(8) Uani 1 1 d .
H9 H 0.9634 0.5848 0.9602 0.046 Uiso 1 1 calc R
C10 C 0.9095(3) 0.66156(14) 0.9377(2) 0.0371(7) Uani 1 1 d .
H10 H 0.9818 0.6732 0.9153 0.045 Uiso 1 1 calc R
C11 C 0.4961(2) 0.70031(9) 1.01862(19) 0.0169(5) Uani 1 1 d .
C12 C 0.3897(2) 0.68453(9) 0.95200(19) 0.0174(5) Uani 1 1 d .
C13 C 0.2830(2) 0.67159(10) 0.9914(2) 0.0215(5) Uani 1 1 d .
H13 H 0.2094 0.6625 0.9443 0.026 Uiso 1 1 calc R
C14 C 0.2832(2) 0.67191(10) 1.0949(2) 0.0228(6) Uani 1 1 d .
H14 H 0.2097 0.6636 1.1189 0.027 Uiso 1 1 calc R
C15 C 0.3916(2) 0.68445(10) 1.1669(2) 0.0215(5) Uani 1 1 d .
C16 C 0.4993(2) 0.69895(9) 1.1287(2) 0.0183(5) Uani 1 1 d .
C17 C 0.6074(2) 0.71204(10) 1.2019(2) 0.0238(6) Uani 1 1 d .
H17 H 0.6807 0.7209 1.1781 0.029 Uiso 1 1 calc R
C18 C 0.6079(3) 0.71217(11) 1.3069(2) 0.0281(6) Uani 1 1 d .
H18 H 0.6811 0.7214 1.3544 0.034 Uiso 1 1 calc R
C19 C 0.5011(3) 0.69870(11) 1.3441(2) 0.0313(7) Uani 1 1 d .
H19 H 0.5018 0.6994 1.4165 0.038 Uiso 1 1 calc R
C20 C 0.3959(3) 0.68455(11) 1.2758(2) 0.0282(6) Uani 1 1 d .
H20 H 0.3246 0.6746 1.3016 0.034 Uiso 1 1 calc R
C21 C 0.5032(3) 0.82777(11) 1.0521(2) 0.0292(6) Uani 1 1 d .
H21A H 0.4954 0.7969 1.0962 0.044 Uiso 1 1 calc R
H21B H 0.4274 0.8490 1.0425 0.044 Uiso 1 1 calc R
H21C H 0.5732 0.8498 1.0853 0.044 Uiso 1 1 calc R
C22 C 0.5237(3) 0.85497(11) 0.8825(2) 0.0320(7) Uani 1 1 d .
H22A H 0.5894 0.8797 0.9129 0.048 Uiso 1 1 calc R
H22B H 0.4439 0.8732 0.8735 0.048 Uiso 1 1 calc R
H22C H 0.5376 0.8427 0.8149 0.048 Uiso 1 1 calc R
C23 C 0.4271(2) 0.75121(10) 0.6904(2) 0.0211(5) Uani 1 1 d .
C24 C 0.5504(2) 0.73588(11) 0.7071(2) 0.0251(6) Uani 1 1 d .
H24 H 0.5792 0.7074 0.7531 0.030 Uiso 1 1 calc R
C25 C 0.6314(3) 0.76280(12) 0.6557(3) 0.0324(7) Uani 1 1 d .
H25 H 0.7156 0.7525 0.6668 0.039 Uiso 1 1 calc R
C26 C 0.5903(3) 0.80440(13) 0.5886(3) 0.0385(8) Uani 1 1 d .
H26 H 0.6459 0.8220 0.5530 0.046 Uiso 1 1 calc R
C27 C 0.4685(3) 0.82028(12) 0.5733(2) 0.0390(8) Uani 1 1 d .
H27 H 0.4404 0.8491 0.5278 0.047 Uiso 1 1 calc R
C28 C 0.3865(3) 0.79403(11) 0.6249(2) 0.0307(7) Uani 1 1 d .
H28 H 0.3031 0.8054 0.6153 0.037 Uiso 1 1 calc R
C29 C 0.2028(2) 0.75657(10) 0.7701(2) 0.0226(6) Uani 1 1 d .
C30 C 0.2258(3) 0.79232(11) 0.8514(2) 0.0274(6) Uani 1 1 d .
H30 H 0.3020 0.7909 0.8994 0.033 Uiso 1 1 calc R
C31 C 0.1381(3) 0.83052(12) 0.8638(3) 0.0328(7) Uani 1 1 d .
H31 H 0.1540 0.8547 0.9205 0.039 Uiso 1 1 calc R
C32 C 0.0278(3) 0.83308(12) 0.7930(3) 0.0351(7) Uani 1 1 d .
H32 H -0.0311 0.8597 0.8002 0.042 Uiso 1 1 calc R
C33 C 0.0030(3) 0.79718(12) 0.7120(3) 0.0360(7) Uani 1 1 d .
H33 H -0.0736 0.7988 0.6646 0.043 Uiso 1 1 calc R
C34 C 0.0896(2) 0.75865(11) 0.6997(2) 0.0279(6) Uani 1 1 d .
H34 H 0.0724 0.7339 0.6440 0.033 Uiso 1 1 calc R
C35 C 0.2474(2) 0.44010(10) 0.5608(2) 0.0182(5) Uani 1 1 d .
C36 C 0.1576(2) 0.40615(10) 0.5867(2) 0.0194(5) Uani 1 1 d .
C37 C 0.1947(2) 0.36012(10) 0.6466(2) 0.0250(6) Uani 1 1 d .
H37 H 0.1336 0.3365 0.6621 0.030 Uiso 1 1 calc R
C38 C 0.3164(3) 0.34858(10) 0.6829(2) 0.0274(6) Uani 1 1 d .
H38 H 0.3378 0.3177 0.7246 0.033 Uiso 1 1 calc R
C39 C 0.4105(2) 0.38164(11) 0.6595(2) 0.0245(6) Uani 1 1 d .
C40 C 0.3755(2) 0.42744(10) 0.5962(2) 0.0214(5) Uani 1 1 d .
C41 C 0.4705(2) 0.46032(11) 0.5716(2) 0.0237(6) Uani 1 1 d .
H41 H 0.4494 0.4909 0.5292 0.028 Uiso 1 1 calc R
C42 C 0.5926(3) 0.44849(12) 0.6082(2) 0.0294(6) Uani 1 1 d .
H42 H 0.6549 0.4707 0.5903 0.035 Uiso 1 1 calc R
C43 C 0.6263(3) 0.40334(13) 0.6727(2) 0.0321(7) Uani 1 1 d .
H43 H 0.7108 0.3958 0.6990 0.039 Uiso 1 1 calc R
C44 C 0.5365(3) 0.37061(13) 0.6969(2) 0.0307(6) Uani 1 1 d .
H44 H 0.5594 0.3402 0.7393 0.037 Uiso 1 1 calc R
C45 C 0.2153(2) 0.48944(10) 0.4979(2) 0.0185(5) Uani 1 1 d .
C46 C 0.1939(2) 0.53717(9) 0.5450(2) 0.0178(5) Uani 1 1 d .
C47 C 0.1588(2) 0.58319(9) 0.4826(2) 0.0208(6) Uani 1 1 d .
H47 H 0.1417 0.6155 0.5150 0.025 Uiso 1 1 calc R
C48 C 0.1490(2) 0.58207(10) 0.3768(2) 0.0225(6) Uani 1 1 d .
H48 H 0.1235 0.6131 0.3370 0.027 Uiso 1 1 calc R
C49 C 0.1768(2) 0.53484(10) 0.3268(2) 0.0224(6) Uani 1 1 d .
C50 C 0.2113(2) 0.48832(10) 0.3878(2) 0.0203(5) Uani 1 1 d .
C51 C 0.2383(2) 0.44140(11) 0.3352(2) 0.0258(6) Uani 1 1 d .
H51 H 0.2630 0.4099 0.3740 0.031 Uiso 1 1 calc R
C52 C 0.2294(2) 0.44080(12) 0.2300(2) 0.0295(6) Uani 1 1 d .
H52 H 0.2468 0.4087 0.1971 0.035 Uiso 1 1 calc R
C53 C 0.1952(3) 0.48656(13) 0.1695(2) 0.0317(7) Uani 1 1 d .
H53 H 0.1899 0.4856 0.0965 0.038 Uiso 1 1 calc R
C54 C 0.1696(2) 0.53266(12) 0.2175(2) 0.0277(6) Uani 1 1 d .
H54 H 0.1467 0.5638 0.1770 0.033 Uiso 1 1 calc R
C55 C -0.0524(2) 0.39110(12) 0.6147(2) 0.0300(6) Uani 1 1 d .
H55A H -0.0597 0.3536 0.5930 0.045 Uiso 1 1 calc R
H55B H -0.1340 0.4079 0.5998 0.045 Uiso 1 1 calc R
H55C H -0.0187 0.3931 0.6893 0.045 Uiso 1 1 calc R
C56 C -0.0238(3) 0.41909(12) 0.4468(2) 0.0324(7) Uani 1 1 d .
H56A H 0.0268 0.4411 0.4098 0.049 Uiso 1 1 calc R
H56B H -0.1076 0.4337 0.4361 0.049 Uiso 1 1 calc R
H56C H -0.0268 0.3825 0.4201 0.049 Uiso 1 1 calc R
C57 C -0.0348(2) 0.57546(10) 0.6423(2) 0.0203(5) Uani 1 1 d .
C58 C -0.1009(2) 0.54069(11) 0.5692(2) 0.0243(6) Uani 1 1 d .
H58 H -0.0784 0.5041 0.5695 0.029 Uiso 1 1 calc R
C59 C -0.1995(2) 0.55948(11) 0.4960(2) 0.0265(6) Uani 1 1 d .
H59 H -0.2454 0.5357 0.4467 0.032 Uiso 1 1 calc R
C60 C -0.2306(2) 0.61283(12) 0.4953(2) 0.0287(7) Uani 1 1 d .
H60 H -0.2967 0.6260 0.4443 0.034 Uiso 1 1 calc R
C61 C -0.1657(3) 0.64738(11) 0.5685(2) 0.0299(6) Uani 1 1 d .
H61 H -0.1885 0.6840 0.5678 0.036 Uiso 1 1 calc R
C62 C -0.0673(2) 0.62886(11) 0.6432(2) 0.0249(6) Uani 1 1 d .
H62 H -0.0233 0.6525 0.6937 0.030 Uiso 1 1 calc R
C63 C 0.0693(2) 0.49378(10) 0.7909(2) 0.0210(5) Uani 1 1 d .
C64 C 0.1621(3) 0.45608(11) 0.8235(2) 0.0267(6) Uani 1 1 d .
H64 H 0.2385 0.4588 0.8009 0.032 Uiso 1 1 calc R
C65 C 0.1426(3) 0.41450(11) 0.8889(2) 0.0322(7) Uani 1 1 d .
H65 H 0.2055 0.3888 0.9106 0.039 Uiso 1 1 calc R
C66 C 0.0319(3) 0.41072(13) 0.9221(2) 0.0367(7) Uani 1 1 d .
H66 H 0.0195 0.3827 0.9678 0.044 Uiso 1 1 calc R
C67 C -0.0611(3) 0.44745(13) 0.8895(2) 0.0356(7) Uani 1 1 d .
H67 H -0.1373 0.4443 0.9122 0.043 Uiso 1 1 calc R
C68 C -0.0430(3) 0.48930(11) 0.8229(2) 0.0281(6) Uani 1 1 d .
H68 H -0.1070 0.5143 0.7999 0.034 Uiso 1 1 calc R
C69 C 0.4762(2) 0.61256(11) 0.5652(2) 0.0280(6) Uani 1 1 d .
H69A H 0.5236 0.6453 0.5611 0.042 Uiso 1 1 calc R
H69B H 0.3892 0.6190 0.5350 0.042 Uiso 1 1 calc R
H69C H 0.5079 0.5840 0.5267 0.042 Uiso 1 1 calc R
C70 C 0.6175(2) 0.58823(12) 0.7215(2) 0.0279(6) Uani 1 1 d .
H70A H 0.6481 0.5563 0.6916 0.042 Uiso 1 1 calc R
H70B H 0.6253 0.5834 0.7965 0.042 Uiso 1 1 calc R
H70C H 0.6660 0.6193 0.7082 0.042 Uiso 1 1 calc R
C71 C 0.5010(3) 0.49903(11) 0.8625(2) 0.0312(6) Uani 1 1 d .
H71A H 0.5804 0.5029 0.9103 0.047 Uiso 1 1 calc R
H71B H 0.5143 0.4989 0.7909 0.047 Uiso 1 1 calc R
H71C H 0.4622 0.4654 0.8767 0.047 Uiso 1 1 calc R
C72 C 0.3899(3) 0.54018(12) 0.9800(2) 0.0314(6) Uani 1 1 d .
H72A H 0.3522 0.5055 0.9881 0.047 Uiso 1 1 calc R
H72B H 0.3318 0.5687 0.9880 0.047 Uiso 1 1 calc R
H72C H 0.4651 0.5442 1.0330 0.047 Uiso 1 1 calc R
C73 C 0.1620(4) 0.79502(15) 0.1533(3) 0.0567(10) Uani 1 1 d .
H73A H 0.1669 0.8332 0.1698 0.085 Uiso 1 1 calc R
H73B H 0.1072 0.7896 0.0860 0.085 Uiso 1 1 calc R
H73C H 0.2445 0.7815 0.1504 0.085 Uiso 1 1 calc R
C74 C 0.1116(3) 0.76525(12) 0.2366(3) 0.0368(8) Uani 1 1 d .
C75 C 0.1786(3) 0.76315(13) 0.3371(3) 0.0408(8) Uani 1 1 d .
H75 H 0.2556 0.7811 0.3536 0.049 Uiso 1 1 calc R
C76 C 0.1360(3) 0.73567(14) 0.4130(3) 0.0440(8) Uani 1 1 d .
H76 H 0.1845 0.7341 0.4811 0.053 Uiso 1 1 calc R
C77 C 0.0250(3) 0.71075(14) 0.3917(3) 0.0436(8) Uani 1 1 d .
H77 H -0.0056 0.6929 0.4452 0.052 Uiso 1 1 calc R
C78 C -0.0440(3) 0.71141(18) 0.2907(4) 0.0622(12) Uani 1 1 d .
H78 H -0.1208 0.6932 0.2750 0.075 Uiso 1 1 calc R
C79 C 0.0004(3) 0.73908(15) 0.2123(3) 0.0513(10) Uani 1 1 d .
H79 H -0.0459 0.7397 0.1434 0.062 Uiso 1 1 calc R
C80 C 0.8593(3) 0.48245(17) 0.1981(3) 0.0533(10) Uani 1 1 d .
H80A H 0.9002 0.4518 0.2366 0.080 Uiso 1 1 calc R
H80B H 0.9135 0.5137 0.2107 0.080 Uiso 1 1 calc R
H80C H 0.8415 0.4743 0.1238 0.080 Uiso 1 1 calc R
C81 C 0.7408(3) 0.49413(13) 0.2339(2) 0.0324(7) Uani 1 1 d .
C82 C 0.6931(3) 0.54589(12) 0.2278(2) 0.0318(6) Uani 1 1 d .
H82 H 0.7367 0.5740 0.2024 0.038 Uiso 1 1 calc R
C83 C 0.5821(3) 0.55654(12) 0.2587(2) 0.0332(7) Uani 1 1 d .
H83 H 0.5501 0.5918 0.2536 0.040 Uiso 1 1 calc R
C84 C 0.5182(3) 0.51649(14) 0.2964(2) 0.0368(7) Uani 1 1 d .
H84 H 0.4424 0.5239 0.3174 0.044 Uiso 1 1 calc R
C85 C 0.5659(3) 0.46519(14) 0.3033(3) 0.0413(8) Uani 1 1 d .
H85 H 0.5226 0.4373 0.3297 0.050 Uiso 1 1 calc R
C86 C 0.6756(3) 0.45419(13) 0.2723(2) 0.0355(7) Uani 1 1 d .
H86 H 0.7068 0.4188 0.2774 0.043 Uiso 1 1 calc R

loop_
_atom_site_aniso_label
_atom_site_aniso_U_11
_atom_site_aniso_U_22
_atom_site_aniso_U_33
_atom_site_aniso_U_23
_atom_site_aniso_U_13
_atom_site_aniso_U_12
Zr1 0.01717(9) 0.01664(10) 0.01605(11) 0.00012(10) 0.00304(7) -0.00180(9)
P1 0.0208(3) 0.0168(3) 0.0182(3) 0.0007(3) 0.0017(2) -0.0014(2)
P2 0.0172(3) 0.0182(3) 0.0179(3) -0.0017(3) 0.0034(2) -0.0021(2)
N1 0.0294(11) 0.0174(10) 0.0220(12) 0.0033(9) 0.0027(9) -0.0024(8)
N3 0.0216(10) 0.0211(11) 0.0257(13) -0.0003(9) 0.0075(9) -0.0046(8)
N5 0.0237(9) 0.0255(10) 0.0193(10) 0.0002(11) 0.0066(8) -0.0059(11)
N6 0.0247(10) 0.0212(11) 0.0199(12) 0.0004(9) 0.0030(9) 0.0003(9)
N2 0.0222(10) 0.0159(10) 0.0153(11) 0.0007(8) 0.0014(8) -0.0017(8)
O1 0.0254(9) 0.0192(9) 0.0160(9) 0.0019(7) -0.0008(7) -0.0017(7)
N4 0.0183(9) 0.0177(10) 0.0148(11) -0.0035(8) 0.0028(8) -0.0025(8)
O2 0.0195(7) 0.0210(8) 0.0188(8) -0.0057(9) 0.0048(6) -0.0035(8)
C1 0.0178(11) 0.0247(13) 0.0137(12) -0.0014(10) 0.0020(9) -0.0017(9)
C2 0.0208(12) 0.0257(13) 0.0174(13) 0.0017(10) 0.0002(10) -0.0050(10)
C3 0.0295(14) 0.0343(15) 0.0246(15) 0.0028(12) 0.0021(12) -0.0128(12)
C4 0.0257(13) 0.0469(18) 0.0264(16) 0.0045(14) 0.0089(12) -0.0070(12)
C5 0.0231(12) 0.0398(16) 0.0222(15) -0.0022(12) 0.0039(11) -0.0019(11)
C6 0.0197(11) 0.0319(14) 0.0132(13) -0.0008(11) 0.0003(10) -0.0007(10)
C7 0.0236(12) 0.0306(15) 0.0232(15) -0.0011(12) 0.0019(11) 0.0033(10)
C8 0.0423(15) 0.0333(15) 0.0294(15) -0.0037(15) 0.0010(12) 0.0162(15)
C9 0.0298(14) 0.053(2) 0.0310(17) -0.0088(14) 0.0022(12) 0.0167(13)
C10 0.0263(14) 0.055(2) 0.0310(18) -0.0049(15) 0.0071(12) 0.0038(13)
C11 0.0204(11) 0.0145(11) 0.0164(13) 0.0033(9) 0.0052(9) 0.0008(9)
C12 0.0215(11) 0.0129(11) 0.0177(13) 0.0013(9) 0.0036(10) 0.0021(9)
C13 0.0199(11) 0.0213(12) 0.0241(15) -0.0018(11) 0.0063(10) 0.0006(9)
C14 0.0241(12) 0.0200(12) 0.0262(15) -0.0002(11) 0.0093(11) -0.0006(10)
C15 0.0301(13) 0.0165(12) 0.0193(14) 0.0015(10) 0.0083(11) 0.0039(10)
C16 0.0253(12) 0.0131(11) 0.0163(13) 0.0008(9) 0.0037(10) 0.0008(9)
C17 0.0309(13) 0.0182(12) 0.0215(14) 0.0035(11) 0.0028(11) 0.0005(10)
C18 0.0415(16) 0.0247(14) 0.0153(14) 0.0016(11) -0.0013(12) -0.0001(12)
C19 0.0514(18) 0.0270(15) 0.0152(14) 0.0032(12) 0.0058(13) 0.0068(13)
C20 0.0393(15) 0.0243(14) 0.0241(15) 0.0049(11) 0.0139(12) 0.0056(11)
C21 0.0357(15) 0.0242(14) 0.0278(16) 0.0022(12) 0.0059(12) 0.0023(11)
C22 0.0441(17) 0.0238(14) 0.0270(17) 0.0057(12) 0.0042(13) -0.0019(12)
C23 0.0279(12) 0.0214(13) 0.0142(13) -0.0023(10) 0.0046(10) -0.0047(10)
C24 0.0310(14) 0.0227(13) 0.0222(15) -0.0039(11) 0.0065(11) -0.0073(10)
C25 0.0330(15) 0.0350(16) 0.0320(18) -0.0061(14) 0.0133(13) -0.0129(12)
C26 0.0538(19) 0.0384(17) 0.0281(17) -0.0067(14) 0.0193(15) -0.0203(15)
C27 0.063(2) 0.0289(16) 0.0254(16) 0.0061(13) 0.0092(15) -0.0125(14)
C28 0.0361(15) 0.0250(14) 0.0285(17) 0.0031(12) 0.0001(13) -0.0039(12)
C29 0.0245(12) 0.0175(12) 0.0268(15) 0.0054(11) 0.0070(11) -0.0003(10)
C30 0.0286(13) 0.0234(13) 0.0285(16) 0.0015(12) 0.0013(12) 0.0054(11)
C31 0.0382(16) 0.0277(15) 0.0356(18) 0.0011(13) 0.0147(14) 0.0052(12)
C32 0.0314(15) 0.0285(15) 0.050(2) 0.0131(14) 0.0196(14) 0.0100(12)
C33 0.0236(13) 0.0373(17) 0.047(2) 0.0167(15) 0.0065(13) 0.0000(12)
C34 0.0248(13) 0.0251(14) 0.0328(16) 0.0048(12) 0.0029(11) -0.0044(10)
C35 0.0216(11) 0.0171(11) 0.0168(13) -0.0031(10) 0.0064(10) 0.0000(9)
C36 0.0221(12) 0.0168(12) 0.0206(14) -0.0034(10) 0.0073(10) -0.0024(9)
C37 0.0303(13) 0.0190(12) 0.0270(16) 0.0001(11) 0.0089(11) -0.0014(10)
C38 0.0367(15) 0.0185(13) 0.0282(16) 0.0035(11) 0.0094(12) 0.0027(11)
C39 0.0277(13) 0.0232(13) 0.0225(15) -0.0024(11) 0.0045(11) 0.0051(10)
C40 0.0235(12) 0.0213(13) 0.0202(14) -0.0054(10) 0.0064(10) 0.0024(9)
C41 0.0258(12) 0.0240(13) 0.0226(14) -0.0027(11) 0.0080(11) 0.0019(10)
C42 0.0245(13) 0.0379(16) 0.0272(16) -0.0038(13) 0.0086(11) -0.0010(11)
C43 0.0248(14) 0.0440(18) 0.0278(17) -0.0016(14) 0.0054(12) 0.0100(12)
C44 0.0312(14) 0.0386(16) 0.0233(16) 0.0036(13) 0.0077(12) 0.0124(12)
C45 0.0158(11) 0.0187(12) 0.0211(14) 0.0003(10) 0.0040(10) -0.0025(9)
C46 0.0163(10) 0.0204(12) 0.0163(13) -0.0030(10) 0.0022(9) -0.0019(9)
C47 0.0230(11) 0.0201(14) 0.0189(13) -0.0006(9) 0.0028(10) -0.0013(9)
C48 0.0240(12) 0.0219(14) 0.0210(14) 0.0025(10) 0.0026(10) -0.0002(9)
C49 0.0205(11) 0.0272(14) 0.0199(14) -0.0004(11) 0.0044(10) -0.0050(10)
C50 0.0166(11) 0.0222(13) 0.0232(14) -0.0048(11) 0.0072(10) -0.0050(9)
C51 0.0258(13) 0.0245(14) 0.0282(16) -0.0052(12) 0.0080(11) -0.0026(10)
C52 0.0302(14) 0.0342(15) 0.0276(16) -0.0137(13) 0.0143(12) -0.0093(11)
C53 0.0331(15) 0.0457(18) 0.0185(15) -0.0046(13) 0.0106(12) -0.0142(13)
C54 0.0318(14) 0.0348(16) 0.0173(14) -0.0009(12) 0.0064(11) -0.0086(11)
C55 0.0237(13) 0.0309(15) 0.0377(18) 0.0037(13) 0.0115(12) -0.0079(11)
C56 0.0278(14) 0.0412(17) 0.0281(17) -0.0041(13) 0.0050(12) -0.0063(12)
C57 0.0194(11) 0.0244(12) 0.0188(14) 0.0000(10) 0.0079(10) -0.0003(9)
C58 0.0223(12) 0.0235(13) 0.0266(15) 0.0009(11) 0.0037(11) 0.0013(10)
C59 0.0207(12) 0.0338(15) 0.0233(15) 0.0005(12) 0.0003(11) -0.0019(11)
C60 0.0200(12) 0.0396(16) 0.0266(16) 0.0070(12) 0.0047(11) 0.0042(10)
C61 0.0305(15) 0.0219(14) 0.0394(18) 0.0051(13) 0.0123(13) 0.0063(11)
C62 0.0234(13) 0.0240(14) 0.0281(16) -0.0020(12) 0.0071(11) -0.0021(10)
C63 0.0237(12) 0.0207(13) 0.0192(14) -0.0037(10) 0.0053(10) -0.0048(9)
C64 0.0288(13) 0.0243(14) 0.0265(16) 0.0036(12) 0.0041(11) -0.0060(11)
C65 0.0358(15) 0.0290(15) 0.0292(17) 0.0047(13) -0.0004(13) -0.0039(12)
C66 0.0497(18) 0.0337(16) 0.0270(17) 0.0070(13) 0.0079(14) -0.0123(14)
C67 0.0383(16) 0.0419(18) 0.0318(18) -0.0006(14) 0.0193(14) -0.0129(13)
C68 0.0306(14) 0.0303(14) 0.0253(15) -0.0033(12) 0.0104(12) -0.0053(11)
C69 0.0281(13) 0.0354(15) 0.0215(15) 0.0009(11) 0.0073(11) -0.0040(10)
C70 0.0244(11) 0.0364(17) 0.0241(14) 0.0014(13) 0.0077(10) -0.0024(12)
C71 0.0332(15) 0.0271(15) 0.0354(17) 0.0061(13) 0.0121(13) 0.0037(11)
C72 0.0455(16) 0.0310(16) 0.0189(14) 0.0037(12) 0.0093(12) -0.0010(12)
C73 0.074(3) 0.040(2) 0.058(3) 0.0059(19) 0.020(2) 0.0145(18)
C74 0.0448(17) 0.0308(16) 0.0334(18) -0.0025(13) 0.0040(14) 0.0197(13)
C75 0.0471(18) 0.0350(17) 0.039(2) -0.0052(15) 0.0060(15) 0.0074(14)
C76 0.0490(19) 0.045(2) 0.039(2) -0.0054(16) 0.0109(16) 0.0141(15)
C77 0.0492(19) 0.0401(18) 0.046(2) 0.0094(16) 0.0205(16) 0.0148(15)
C78 0.0301(17) 0.066(3) 0.086(3) -0.001(2) -0.0012(19) 0.0056(17)
C79 0.0432(19) 0.060(2) 0.043(2) 0.0105(18) -0.0090(16) 0.0121(17)
C80 0.0427(19) 0.070(3) 0.050(2) 0.009(2) 0.0156(17) 0.0204(18)
C81 0.0339(15) 0.0395(17) 0.0222(15) -0.0008(13) 0.0016(12) 0.0051(12)
C82 0.0343(14) 0.0360(16) 0.0235(15) 0.0046(13) 0.0015(12) -0.0007(12)
C83 0.0342(15) 0.0325(15) 0.0296(17) -0.0029(13) -0.0015(12) 0.0073(12)
C84 0.0285(14) 0.051(2) 0.0299(18) -0.0035(15) 0.0035(13) 0.0007(13)
C85 0.0343(16) 0.043(2) 0.043(2) 0.0001(15) -0.0021(14) -0.0126(14)
C86 0.0392(16) 0.0308(16) 0.0320(18) -0.0051(13) -0.0038(13) 0.0001(13)

loop_
_atom_type_symbol
_atom_type_description
_atom_type_scat_dispersion_real
_atom_type_scat_dispersion_imag
_atom_type_scat_source
C C 0.0033 0.0016 'International Tables Vol C Tables 4.2.6.8 and 6.1.1.4'
H H 0.0000 0.0000 'International Tables Vol C Tables 4.2.6.8 and 6.1.1.4'
N N 0.0061 0.0033 'International Tables Vol C Tables 4.2.6.8 and 6.1.1.4'
O O 0.0106 0.0060 'International Tables Vol C Tables 4.2.6.8 and 6.1.1.4'
P P 0.1023 0.0942 'International Tables Vol C Tables 4.2.6.8 and 6.1.1.4'
Zr Zr -2.9673 0.5597 'International Tables Vol C Tables 4.2.6.8 and 6.1.1.4'

loop_
_geom_angle_atom_site_label_1
_geom_angle_atom_site_label_2
_geom_angle_atom_site_label_3
_geom_angle
N5 Zr1 N6 102.14(9)
N5 Zr1 O2 162.32(6)
N6 Zr1 O2 90.60(8)
N5 Zr1 N4 99.52(8)
N6 Zr1 N4 100.89(8)
O2 Zr1 N4 65.67(7)
N5 Zr1 N2 100.64(9)
N6 Zr1 N2 100.99(8)
O2 Zr1 N2 88.71(7)
N4 Zr1 N2 146.22(7)
N5 Zr1 O1 88.20(8)
N6 Zr1 O1 164.10(8)
O2 Zr1 O1 82.20(7)
N4 Zr1 O1 89.07(7)
N2 Zr1 O1 64.86(7)
N5 Zr1 P2 133.19(6)
N6 Zr1 P2 95.06(6)
O2 Zr1 P2 31.72(4)
N4 Zr1 P2 34.01(5)
N2 Zr1 P2 118.41(5)
O1 Zr1 P2 86.26(5)
N5 Zr1 P1 92.80(8)
N6 Zr1 P1 134.47(6)
O2 Zr1 P1 86.73(5)
N4 Zr1 P1 118.84(5)
N2 Zr1 P1 33.57(5)
O1 Zr1 P1 31.44(4)
P2 Zr1 P1 105.43(2)
O1 P1 N2 104.08(10)
O1 P1 C29 111.33(11)
N2 P1 C29 115.35(12)
O1 P1 C23 107.80(11)
N2 P1 C23 112.92(11)
C29 P1 C23 105.28(12)
O1 P1 Zr1 52.18(6)
N2 P1 Zr1 52.18(7)
C29 P1 Zr1 134.58(9)
C23 P1 Zr1 119.88(9)
O2 P2 N4 103.58(9)
O2 P2 C57 113.21(11)
N4 P2 C57 111.60(12)
O2 P2 C63 106.82(11)
N4 P2 C63 113.90(12)
C57 P2 C63 107.72(12)
O2 P2 Zr1 51.64(6)
N4 P2 Zr1 52.07(7)
C57 P2 Zr1 131.17(9)
C63 P2 Zr1 121.02(8)
C2 N1 C22 116.0(2)
C2 N1 C21 115.8(2)
C22 N1 C21 109.4(2)
C36 N3 C55 116.0(2)
C36 N3 C56 117.1(2)
C55 N3 C56 109.7(2)
C70 N5 C69 110.35(19)
C70 N5 Zr1 122.12(16)
C69 N5 Zr1 127.01(16)
C71 N6 C72 109.4(2)
C71 N6 Zr1 122.44(19)
C72 N6 Zr1 127.80(18)
C12 N2 P1 129.96(17)
C12 N2 Zr1 125.38(15)
P1 N2 Zr1 94.25(9)
P1 O1 Zr1 96.39(8)
C46 N4 P2 126.40(16)
C46 N4 Zr1 127.38(15)
P2 N4 Zr1 93.92(9)
P2 O2 Zr1 96.64(8)
C2 C1 C6 119.5(2)
C2 C1 C11 121.6(2)
C6 C1 C11 118.9(2)
C1 C2 C3 120.0(2)
C1 C2 N1 120.6(2)
C3 C2 N1 119.3(2)
C4 C3 C2 121.0(3)
C4 C3 H3 119.5
C2 C3 H3 119.5
C3 C4 C5 121.5(3)
C3 C4 H4 119.2
C5 C4 H4 119.2
C10 C5 C4 122.4(3)
C10 C5 C6 119.7(3)
C4 C5 C6 118.0(3)
C7 C6 C5 117.4(2)
C7 C6 C1 122.7(2)
C5 C6 C1 119.9(2)
C8 C7 C6 121.5(3)
C8 C7 H7 119.3
C6 C7 H7 119.3
C7 C8 C9 121.0(3)
C7 C8 H8 119.5
C9 C8 H8 119.5
C10 C9 C8 119.2(3)
C10 C9 H9 120.4
C8 C9 H9 120.4
C9 C10 C5 121.3(3)
C9 C10 H10 119.4
C5 C10 H10 119.4
C12 C11 C16 118.9(2)
C12 C11 C1 122.6(2)
C16 C11 C1 118.5(2)
C11 C12 C13 120.1(2)
C11 C12 N2 121.9(2)
C13 C12 N2 117.8(2)
C14 C13 C12 121.7(2)
C14 C13 H13 119.2
C12 C13 H13 119.2
C13 C14 C15 120.6(2)
C13 C14 H14 119.7
C15 C14 H14 119.7
C14 C15 C20 122.2(3)
C14 C15 C16 118.6(2)
C20 C15 C16 119.2(2)
C17 C16 C15 118.0(2)
C17 C16 C11 122.0(2)
C15 C16 C11 120.0(2)
C18 C17 C16 121.3(3)
C18 C17 H17 119.4
C16 C17 H17 119.4
C17 C18 C19 120.5(3)
C17 C18 H18 119.8
C19 C18 H18 119.8
C20 C19 C18 119.9(3)
C20 C19 H19 120.1
C18 C19 H19 120.1
C19 C20 C15 121.2(3)
C19 C20 H20 119.4
C15 C20 H20 119.4
N1 C21 H21A 109.5
N1 C21 H21B 109.5
H21A C21 H21B 109.5
N1 C21 H21C 109.5
H21A C21 H21C 109.5
H21B C21 H21C 109.5
N1 C22 H22A 109.5
N1 C22 H22B 109.5
H22A C22 H22B 109.5
N1 C22 H22C 109.5
H22A C22 H22C 109.5
H22B C22 H22C 109.5
C24 C23 C28 119.8(3)
C24 C23 P1 118.7(2)
C28 C23 P1 121.3(2)
C23 C24 C25 119.4(3)
C23 C24 H24 120.3
C25 C24 H24 120.3
C26 C25 C24 120.7(3)
C26 C25 H25 119.6
C24 C25 H25 119.6
C27 C26 C25 120.0(3)
C27 C26 H26 120.0
C25 C26 H26 120.0
C26 C27 C28 120.0(3)
C26 C27 H27 120.0
C28 C27 H27 120.0
C23 C28 C27 120.1(3)
C23 C28 H28 120.0
C27 C28 H28 120.0
C30 C29 C34 119.5(2)
C30 C29 P1 121.4(2)
C34 C29 P1 118.9(2)
C29 C30 C31 120.6(3)
C29 C30 H30 119.7
C31 C30 H30 119.7
C32 C31 C30 119.7(3)
C32 C31 H31 120.2
C30 C31 H31 120.2
C33 C32 C31 120.4(3)
C33 C32 H32 119.8
C31 C32 H32 119.8
C32 C33 C34 120.3(3)
C32 C33 H33 119.9
C34 C33 H33 119.9
C33 C34 C29 119.6(3)
C33 C34 H34 120.2
C29 C34 H34 120.2
C36 C35 C40 119.2(2)
C36 C35 C45 122.3(2)
C40 C35 C45 118.4(2)
C35 C36 C37 119.3(2)
C35 C36 N3 120.7(2)
C37 C36 N3 119.9(2)
C38 C37 C36 121.8(2)
C38 C37 H37 119.1
C36 C37 H37 119.1
C37 C38 C39 121.1(3)
C37 C38 H38 119.4
C39 C38 H38 119.4
C38 C39 C44 122.0(3)
C38 C39 C40 118.1(2)
C44 C39 C40 119.9(3)
C41 C40 C39 118.0(2)
C41 C40 C35 121.6(2)
C39 C40 C35 120.4(2)
C42 C41 C40 121.0(3)
C42 C41 H41 119.5
C40 C41 H41 119.5
C41 C42 C43 120.5(3)
C41 C42 H42 119.8
C43 C42 H42 119.8
C44 C43 C42 119.8(3)
C44 C43 H43 120.1
C42 C43 H43 120.1
C43 C44 C39 120.8(3)
C43 C44 H44 119.6
C39 C44 H44 119.6
C46 C45 C50 119.3(2)
C46 C45 C35 120.7(2)
C50 C45 C35 119.9(2)
C45 C46 C47 119.5(2)
C45 C46 N4 122.3(2)
C47 C46 N4 118.1(2)
C48 C47 C46 121.6(2)
C48 C47 H47 119.2
C46 C47 H47 119.2
C47 C48 C49 120.4(2)
C47 C48 H48 119.8
C49 C48 H48 119.8
C48 C49 C54 121.7(2)
C48 C49 C50 118.8(2)
C54 C49 C50 119.5(2)
C49 C50 C51 117.4(3)
C49 C50 C45 120.2(2)
C51 C50 C45 122.4(2)
C52 C51 C50 121.3(3)
C52 C51 H51 119.4
C50 C51 H51 119.4
C51 C52 C53 121.5(3)
C51 C52 H52 119.3
C53 C52 H52 119.3
C54 C53 C52 119.0(3)
C54 C53 H53 120.5
C52 C53 H53 120.5
C53 C54 C49 121.3(3)
C53 C54 H54 119.3
C49 C54 H54 119.3
N3 C55 H55A 109.5
N3 C55 H55B 109.5
H55A C55 H55B 109.5
N3 C55 H55C 109.5
H55A C55 H55C 109.5
H55B C55 H55C 109.5
N3 C56 H56A 109.5
N3 C56 H56B 109.5
H56A C56 H56B 109.5
N3 C56 H56C 109.5
H56A C56 H56C 109.5
H56B C56 H56C 109.5
C62 C57 C58 120.5(3)
C62 C57 P2 120.2(2)
C58 C57 P2 118.7(2)
C59 C58 C57 120.1(3)
C59 C58 H58 120.0
C57 C58 H58 120.0
C60 C59 C58 119.6(3)
C60 C59 H59 120.2
C58 C59 H59 120.2
C59 C60 C61 120.4(3)
C59 C60 H60 119.8
C61 C60 H60 119.8
C60 C61 C62 120.5(3)
C60 C61 H61 119.7
C62 C61 H61 119.7
C57 C62 C61 118.9(3)
C57 C62 H62 120.6
C61 C62 H62 120.6
C68 C63 C64 119.9(3)
C68 C63 P2 120.9(2)
C64 C63 P2 118.7(2)
C65 C64 C63 120.1(3)
C65 C64 H64 120.0
C63 C64 H64 120.0
C66 C65 C64 120.0(3)
C66 C65 H65 120.0
C64 C65 H65 120.0
C65 C66 C67 120.5(3)
C65 C66 H66 119.8
C67 C66 H66 119.8
C66 C67 C68 120.1(3)
C66 C67 H67 120.0
C68 C67 H67 120.0
C63 C68 C67 119.5(3)
C63 C68 H68 120.2
C67 C68 H68 120.2
N5 C69 H69A 109.5
N5 C69 H69B 109.5
H69A C69 H69B 109.5
N5 C69 H69C 109.5
H69A C69 H69C 109.5
H69B C69 H69C 109.5
N5 C70 H70A 109.5
N5 C70 H70B 109.5
H70A C70 H70B 109.5
N5 C70 H70C 109.5
H70A C70 H70C 109.5
H70B C70 H70C 109.5
N6 C71 H71A 109.5
N6 C71 H71B 109.5
H71A C71 H71B 109.5
N6 C71 H71C 109.5
H71A C71 H71C 109.5
H71B C71 H71C 109.5
N6 C72 H72A 109.5
N6 C72 H72B 109.5
H72A C72 H72B 109.5
N6 C72 H72C 109.5
H72A C72 H72C 109.5
H72B C72 H72C 109.5
C74 C73 H73A 109.5
C74 C73 H73B 109.5
H73A C73 H73B 109.5
C74 C73 H73C 109.5
H73A C73 H73C 109.5
H73B C73 H73C 109.5
C79 C74 C75 119.4(3)
C79 C74 C73 120.3(3)
C75 C74 C73 120.2(3)
C76 C75 C74 121.3(3)
C76 C75 H75 119.4
C74 C75 H75 119.4
C77 C76 C75 120.4(3)
C77 C76 H76 119.8
C75 C76 H76 119.8
C76 C77 C78 119.7(4)
C76 C77 H77 120.1
C78 C77 H77 120.1
C77 C78 C79 119.8(4)
C77 C78 H78 120.1
C79 C78 H78 120.1
C74 C79 C78 119.3(3)
C74 C79 H79 120.4
C78 C79 H79 120.4
C81 C80 H80A 109.5
C81 C80 H80B 109.5
H80A C80 H80B 109.5
C81 C80 H80C 109.5
H80A C80 H80C 109.5
H80B C80 H80C 109.5
C86 C81 C82 118.3(3)
C86 C81 C80 121.3(3)
C82 C81 C80 120.3(3)
C83 C82 C81 120.4(3)
C83 C82 H82 119.8
C81 C82 H82 119.8
C84 C83 C82 120.6(3)
C84 C83 H83 119.7
C82 C83 H83 119.7
C83 C84 C85 119.1(3)
C83 C84 H84 120.5
C85 C84 H84 120.5
C86 C85 C84 120.7(3)
C86 C85 H85 119.6
C84 C85 H85 119.6
C85 C86 C81 120.9(3)
C85 C86 H86 119.6
C81 C86 H86 119.6

loop_
_geom_bond_atom_site_label_1
_geom_bond_atom_site_label_2
_geom_bond_distance
Zr1 N5 2.044(2)
Zr1 N6 2.059(2)
Zr1 O2 2.2747(15)
Zr1 N4 2.2781(19)
Zr1 N2 2.299(2)
Zr1 O1 2.3072(17)
Zr1 P2 2.8815(8)
Zr1 P1 2.9027(8)
P1 O1 1.5233(18)
P1 N2 1.609(2)
P1 C29 1.804(3)
P1 C23 1.814(3)
P2 O2 1.5253(18)
P2 N4 1.616(2)
P2 C57 1.791(3)
P2 C63 1.810(3)
N1 C2 1.438(3)
N1 C22 1.456(3)
N1 C21 1.465(4)
N3 C36 1.423(3)
N3 C55 1.464(3)
N3 C56 1.465(4)
N5 C70 1.464(3)
N5 C69 1.467(3)
N6 C71 1.460(3)
N6 C72 1.464(4)
N2 C12 1.428(3)
N4 C46 1.433(3)
C1 C2 1.386(4)
C1 C6 1.436(3)
C1 C11 1.500(3)
C2 C3 1.414(4)
C3 C4 1.363(4)
C3 H3 0.9500
C4 C5 1.414(4)
C4 H4 0.9500
C5 C10 1.410(4)
C5 C6 1.431(4)
C6 C7 1.414(4)
C7 C8 1.362(4)
C7 H7 0.9500
C8 C9 1.413(4)
C8 H8 0.9500
C9 C10 1.363(5)
C9 H9 0.9500
C10 H10 0.9500
C11 C12 1.380(3)
C11 C16 1.440(4)
C12 C13 1.415(4)
C13 C14 1.360(4)
C13 H13 0.9500
C14 C15 1.411(4)
C14 H14 0.9500
C15 C20 1.422(4)
C15 C16 1.427(4)
C16 C17 1.419(3)
C17 C18 1.379(4)
C17 H17 0.9500
C18 C19 1.404(4)
C18 H18 0.9500
C19 C20 1.371(4)
C19 H19 0.9500
C20 H20 0.9500
C21 H21A 0.9800
C21 H21B 0.9800
C21 H21C 0.9800
C22 H22A 0.9800
C22 H22B 0.9800
C22 H22C 0.9800
C23 C24 1.392(4)
C23 C28 1.395(4)
C24 C25 1.396(4)
C24 H24 0.9500
C25 C26 1.384(5)
C25 H25 0.9500
C26 C27 1.381(5)
C26 H26 0.9500
C27 C28 1.397(4)
C27 H27 0.9500
C28 H28 0.9500
C29 C30 1.380(4)
C29 C34 1.406(4)
C30 C31 1.394(4)
C30 H30 0.9500
C31 C32 1.384(4)
C31 H31 0.9500
C32 C33 1.380(5)
C32 H32 0.9500
C33 C34 1.391(4)
C33 H33 0.9500
C34 H34 0.9500
C35 C36 1.399(3)
C35 C40 1.437(3)
C35 C45 1.491(3)
C36 C37 1.412(4)
C37 C38 1.367(4)
C37 H37 0.9500
C38 C39 1.410(4)
C38 H38 0.9500
C39 C44 1.411(4)
C39 C40 1.427(4)
C40 C41 1.421(4)
C41 C42 1.374(4)
C41 H41 0.9500
C42 C43 1.419(4)
C42 H42 0.9500
C43 C44 1.371(4)
C43 H43 0.9500
C44 H44 0.9500
C45 C46 1.387(3)
C45 C50 1.440(4)
C46 C47 1.424(3)
C47 C48 1.374(4)
C47 H47 0.9500
C48 C49 1.416(4)
C48 H48 0.9500
C49 C54 1.424(4)
C49 C50 1.424(4)
C50 C51 1.425(4)
C51 C52 1.367(4)
C51 H51 0.9500
C52 C53 1.405(4)
C52 H52 0.9500
C53 C54 1.372(4)
C53 H53 0.9500
C54 H54 0.9500
C55 H55A 0.9800
C55 H55B 0.9800
C55 H55C 0.9800
C56 H56A 0.9800
C56 H56B 0.9800
C56 H56C 0.9800
C57 C62 1.386(4)
C57 C58 1.394(4)
C58 C59 1.389(3)
C58 H58 0.9500
C59 C60 1.379(4)
C59 H59 0.9500
C60 C61 1.386(4)
C60 H60 0.9500
C61 C62 1.396(4)
C61 H61 0.9500
C62 H62 0.9500
C63 C68 1.390(4)
C63 C64 1.399(4)
C64 C65 1.394(4)
C64 H64 0.9500
C65 C66 1.380(4)
C65 H65 0.9500
C66 C67 1.385(5)
C66 H66 0.9500
C67 C68 1.405(4)
C67 H67 0.9500
C68 H68 0.9500
C69 H69A 0.9800
C69 H69B 0.9800
C69 H69C 0.9800
C70 H70A 0.9800
C70 H70B 0.9800
C70 H70C 0.9800
C71 H71A 0.9800
C71 H71B 0.9800
C71 H71C 0.9800
C72 H72A 0.9800
C72 H72B 0.9800
C72 H72C 0.9800
C73 C74 1.516(5)
C73 H73A 0.9800
C73 H73B 0.9800
C73 H73C 0.9800
C74 C79 1.375(5)
C74 C75 1.384(4)
C75 C76 1.369(5)
C75 H75 0.9500
C76 C77 1.357(5)
C76 H76 0.9500
C77 C78 1.397(5)
C77 H77 0.9500
C78 C79 1.407(6)
C78 H78 0.9500
C79 H79 0.9500
C80 C81 1.505(5)
C80 H80A 0.9800
C80 H80B 0.9800
C80 H80C 0.9800
C81 C86 1.384(4)
C81 C82 1.397(4)
C82 C83 1.391(4)
C82 H82 0.9500
C83 C84 1.374(5)
C83 H83 0.9500
C84 C85 1.386(5)
C84 H84 0.9500
C85 C86 1.380(5)
C85 H85 0.9500
C86 H86 0.9500

loop_
_geom_torsion_atom_site_label_1
_geom_torsion_atom_site_label_2
_geom_torsion_atom_site_label_3
_geom_torsion_atom_site_label_4
_geom_torsion
N5 Zr1 P1 O1 81.94(11)
N6 Zr1 P1 O1 -167.99(13)
O2 Zr1 P1 O1 -80.36(10)
N4 Zr1 P1 O1 -20.54(11)
N2 Zr1 P1 O1 -172.95(14)
P2 Zr1 P1 O1 -54.47(9)
N5 Zr1 P1 N2 -105.11(11)
N6 Zr1 P1 N2 4.96(13)
O2 Zr1 P1 N2 92.59(11)
N4 Zr1 P1 N2 152.42(12)
O1 Zr1 P1 N2 172.95(14)
P2 Zr1 P1 N2 118.48(10)
N5 Zr1 P1 C29 165.13(14)
N6 Zr1 P1 C29 -84.80(16)
O2 Zr1 P1 C29 2.82(13)
N4 Zr1 P1 C29 62.65(14)
N2 Zr1 P1 C29 -89.76(16)
O1 Zr1 P1 C29 83.19(16)
P2 Zr1 P1 C29 28.72(13)
N5 Zr1 P1 C23 -8.07(11)
N6 Zr1 P1 C23 101.99(13)
O2 Zr1 P1 C23 -170.38(10)
N4 Zr1 P1 C23 -110.55(11)
N2 Zr1 P1 C23 97.03(14)
O1 Zr1 P1 C23 -90.01(13)
P2 Zr1 P1 C23 -144.48(9)
N5 Zr1 P2 O2 -165.20(13)
N6 Zr1 P2 O2 82.91(11)
N4 Zr1 P2 O2 -175.08(13)
N2 Zr1 P2 O2 -22.48(11)
O1 Zr1 P2 O2 -81.20(10)
P1 Zr1 P2 O2 -56.03(9)
N5 Zr1 P2 N4 9.88(13)
N6 Zr1 P2 N4 -102.00(11)
O2 Zr1 P2 N4 175.08(13)
N2 Zr1 P2 N4 152.60(11)
O1 Zr1 P2 N4 93.89(10)
P1 Zr1 P2 N4 119.06(9)
N5 Zr1 P2 C57 -76.60(16)
N6 Zr1 P2 C57 171.52(14)
O2 Zr1 P2 C57 88.60(15)
N4 Zr1 P2 C57 -86.48(15)
N2 Zr1 P2 C57 66.12(14)
O1 Zr1 P2 C57 7.40(13)
P1 Zr1 P2 C57 32.57(12)
N5 Zr1 P2 C63 107.40(14)
N6 Zr1 P2 C63 -4.49(12)
O2 Zr1 P2 C63 -87.40(14)
N4 Zr1 P2 C63 97.51(14)
N2 Zr1 P2 C63 -109.89(12)
O1 Zr1 P2 C63 -168.60(11)
P1 Zr1 P2 C63 -143.43(10)
N6 Zr1 N5 C70 -30.2(2)
O2 Zr1 N5 C70 -165.5(2)
N4 Zr1 N5 C70 -133.6(2)
N2 Zr1 N5 C70 73.6(2)
O1 Zr1 N5 C70 137.6(2)
P2 Zr1 N5 C70 -139.21(19)
P1 Zr1 N5 C70 106.5(2)
N6 Zr1 N5 C69 158.9(2)
O2 Zr1 N5 C69 23.7(5)
N4 Zr1 N5 C69 55.5(2)
N2 Zr1 N5 C69 -97.3(2)
O1 Zr1 N5 C69 -33.3(2)
P2 Zr1 N5 C69 49.9(3)
P1 Zr1 N5 C69 -64.4(2)
N5 Zr1 N6 C71 -31.1(2)
O2 Zr1 N6 C71 136.6(2)
N4 Zr1 N6 C71 71.2(2)
N2 Zr1 N6 C71 -134.65(19)
O1 Zr1 N6 C71 -160.8(2)
P2 Zr1 N6 C71 105.10(19)
P1 Zr1 N6 C71 -137.44(17)
N5 Zr1 N6 C72 156.4(2)
O2 Zr1 N6 C72 -35.9(2)
N4 Zr1 N6 C72 -101.3(2)
N2 Zr1 N6 C72 52.9(2)
O1 Zr1 N6 C72 26.7(4)
P2 Zr1 N6 C72 -67.4(2)
P1 Zr1 N6 C72 50.1(2)
O1 P1 N2 C12 -139.3(2)
C29 P1 N2 C12 -17.1(3)
C23 P1 N2 C12 104.0(2)
Zr1 P1 N2 C12 -145.1(2)
O1 P1 N2 Zr1 5.73(11)
C29 P1 N2 Zr1 127.99(10)
C23 P1 N2 Zr1 -110.89(11)
N5 Zr1 N2 C12 -133.71(18)
N6 Zr1 N2 C12 -28.97(19)
O2 Zr1 N2 C12 61.39(18)
N4 Zr1 N2 C12 100.6(2)
O1 Zr1 N2 C12 143.4(2)
P2 Zr1 N2 C12 72.99(18)
P1 Zr1 N2 C12 147.4(2)
N5 Zr1 N2 P1 78.86(10)
N6 Zr1 N2 P1 -176.40(10)
O2 Zr1 N2 P1 -86.04(9)
N4 Zr1 N2 P1 -46.85(18)
O1 Zr1 N2 P1 -4.05(8)
P2 Zr1 N2 P1 -74.44(10)
N2 P1 O1 Zr1 -5.73(11)
C29 P1 O1 Zr1 -130.61(10)
C23 P1 O1 Zr1 114.41(10)
N5 Zr1 O1 P1 -98.34(10)
N6 Zr1 O1 P1 32.8(3)
O2 Zr1 O1 P1 96.54(9)
N4 Zr1 O1 P1 162.10(10)
N2 Zr1 O1 P1 4.30(8)
P2 Zr1 O1 P1 128.17(8)
O2 P2 N4 C46 -139.80(19)
C57 P2 N4 C46 -17.7(2)
C63 P2 N4 C46 104.6(2)
Zr1 P2 N4 C46 -143.8(2)
O2 P2 N4 Zr1 3.96(10)
C57 P2 N4 Zr1 126.09(10)
C63 P2 N4 Zr1 -111.67(10)
N5 Zr1 N4 C46 -29.5(2)
N6 Zr1 N4 C46 -133.93(18)
O2 Zr1 N4 C46 140.4(2)
N2 Zr1 N4 C46 96.5(2)
O1 Zr1 N4 C46 58.53(19)
P2 Zr1 N4 C46 143.2(2)
P1 Zr1 N4 C46 69.08(19)
N5 Zr1 N4 P2 -172.71(10)
N6 Zr1 N4 P2 82.84(10)
O2 Zr1 N4 P2 -2.84(8)
N2 Zr1 N4 P2 -46.72(18)
O1 Zr1 N4 P2 -84.69(9)
P1 Zr1 N4 P2 -74.15(9)
N4 P2 O2 Zr1 -3.99(11)
C57 P2 O2 Zr1 -125.03(11)
C63 P2 O2 Zr1 116.57(10)
N5 Zr1 O2 P2 37.8(3)
N6 Zr1 O2 P2 -98.68(10)
N4 Zr1 O2 P2 3.02(8)
N2 Zr1 O2 P2 160.34(9)
O1 Zr1 O2 P2 95.54(9)
P1 Zr1 O2 P2 126.80(8)
C6 C1 C2 C3 -1.6(4)
C11 C1 C2 C3 176.3(2)
C6 C1 C2 N1 176.1(2)
C11 C1 C2 N1 -6.0(4)
C22 N1 C2 C1 -154.7(2)
C21 N1 C2 C1 75.0(3)
C22 N1 C2 C3 23.0(3)
C21 N1 C2 C3 -107.3(3)
C1 C2 C3 C4 1.9(4)
N1 C2 C3 C4 -175.8(3)
C2 C3 C4 C5 -0.3(4)
C3 C4 C5 C10 179.0(3)
C3 C4 C5 C6 -1.7(4)
C10 C5 C6 C7 -1.0(4)
C4 C5 C6 C7 179.6(3)
C10 C5 C6 C1 -178.7(2)
C4 C5 C6 C1 2.0(4)
C2 C1 C6 C7 -177.9(2)
C11 C1 C6 C7 4.2(4)
C2 C1 C6 C5 -0.4(4)
C11 C1 C6 C5 -178.3(2)
C5 C6 C7 C8 1.9(4)
C1 C6 C7 C8 179.5(2)
C6 C7 C8 C9 -1.2(4)
C7 C8 C9 C10 -0.4(4)
C8 C9 C10 C5 1.2(5)
C4 C5 C10 C9 178.8(3)
C6 C5 C10 C9 -0.5(4)
C2 C1 C11 C12 86.0(3)
C6 C1 C11 C12 -96.1(3)
C2 C1 C11 C16 -93.8(3)
C6 C1 C11 C16 84.0(3)
C16 C11 C12 C13 5.2(3)
C1 C11 C12 C13 -174.7(2)
C16 C11 C12 N2 -169.4(2)
C1 C11 C12 N2 10.8(4)
P1 N2 C12 C11 -109.3(2)
Zr1 N2 C12 C11 115.1(2)
P1 N2 C12 C13 76.0(3)
Zr1 N2 C12 C13 -59.5(3)
C11 C12 C13 C14 -3.0(4)
N2 C12 C13 C14 171.8(2)
C12 C13 C14 C15 -1.0(4)
C13 C14 C15 C20 -179.2(2)
C13 C14 C15 C16 2.6(4)
C14 C15 C16 C17 179.3(2)
C20 C15 C16 C17 1.1(3)
C14 C15 C16 C11 -0.3(3)
C20 C15 C16 C11 -178.6(2)
C12 C11 C16 C17 176.8(2)
C1 C11 C16 C17 -3.3(3)
C12 C11 C16 C15 -3.6(3)
C1 C11 C16 C15 176.3(2)
C15 C16 C17 C18 -1.7(4)
C11 C16 C17 C18 177.9(2)
C16 C17 C18 C19 0.7(4)
C17 C18 C19 C20 1.0(4)
C18 C19 C20 C15 -1.5(4)
C14 C15 C20 C19 -177.7(3)
C16 C15 C20 C19 0.5(4)
O1 P1 C23 C24 -90.8(2)
N2 P1 C23 C24 23.6(2)
C29 P1 C23 C24 150.3(2)
Zr1 P1 C23 C24 -34.7(2)
O1 P1 C23 C28 83.4(2)
N2 P1 C23 C28 -162.2(2)
C29 P1 C23 C28 -35.5(3)
Zr1 P1 C23 C28 139.5(2)
C28 C23 C24 C25 -1.6(4)
P1 C23 C24 C25 172.7(2)
C23 C24 C25 C26 0.0(4)
C24 C25 C26 C27 1.1(5)
C25 C26 C27 C28 -0.6(5)
C24 C23 C28 C27 2.2(4)
P1 C23 C28 C27 -172.0(2)
C26 C27 C28 C23 -1.1(5)
O1 P1 C29 C30 169.5(2)
N2 P1 C29 C30 51.2(3)
C23 P1 C29 C30 -74.0(2)
Zr1 P1 C29 C30 112.1(2)
O1 P1 C29 C34 -15.8(3)
N2 P1 C29 C34 -134.1(2)
C23 P1 C29 C34 100.7(2)
Zr1 P1 C29 C34 -73.2(3)
C34 C29 C30 C31 -0.4(4)
P1 C29 C30 C31 174.3(2)
C29 C30 C31 C32 -0.9(5)
C30 C31 C32 C33 1.7(5)
C31 C32 C33 C34 -1.2(5)
C32 C33 C34 C29 -0.1(4)
C30 C29 C34 C33 0.9(4)
P1 C29 C34 C33 -173.9(2)
C40 C35 C36 C37 -0.2(4)
C45 C35 C36 C37 -179.9(2)
C40 C35 C36 N3 176.6(2)
C45 C35 C36 N3 -3.1(4)
C55 N3 C36 C35 -161.4(2)
C56 N3 C36 C35 66.4(3)
C55 N3 C36 C37 15.4(4)
C56 N3 C36 C37 -116.8(3)
C35 C36 C37 C38 2.1(4)
N3 C36 C37 C38 -174.8(3)
C36 C37 C38 C39 -1.7(4)
C37 C38 C39 C44 179.5(3)
C37 C38 C39 C40 -0.4(4)
C38 C39 C40 C41 -179.2(3)
C44 C39 C40 C41 0.9(4)
C38 C39 C40 C35 2.2(4)
C44 C39 C40 C35 -177.8(3)
C36 C35 C40 C41 179.6(2)
C45 C35 C40 C41 -0.7(4)
C36 C35 C40 C39 -1.9(4)
C45 C35 C40 C39 177.8(2)
C39 C40 C41 C42 -0.3(4)
C35 C40 C41 C42 178.3(3)
C40 C41 C42 C43 -0.8(4)
C41 C42 C43 C44 1.4(5)
C42 C43 C44 C39 -0.8(5)
C38 C39 C44 C43 179.8(3)
C40 C39 C44 C43 -0.3(4)
C36 C35 C45 C46 86.2(3)
C40 C35 C45 C46 -93.5(3)
C36 C35 C45 C50 -96.3(3)
C40 C35 C45 C50 84.0(3)
C50 C45 C46 C47 5.0(3)
C35 C45 C46 C47 -177.6(2)
C50 C45 C46 N4 -171.9(2)
C35 C45 C46 N4 5.5(3)
P2 N4 C46 C45 -112.3(2)
Zr1 N4 C46 C45 115.6(2)
P2 N4 C46 C47 70.8(3)
Zr1 N4 C46 C47 -61.3(3)
C45 C46 C47 C48 -2.0(3)
N4 C46 C47 C48 175.0(2)
C46 C47 C48 C49 -1.5(4)
C47 C48 C49 C54 -178.9(2)
C47 C48 C49 C50 1.8(4)
C48 C49 C50 C51 179.8(2)
C54 C49 C50 C51 0.5(3)
C48 C49 C50 C45 1.2(3)
C54 C49 C50 C45 -178.1(2)
C46 C45 C50 C49 -4.6(3)
C35 C45 C50 C49 177.9(2)
C46 C45 C50 C51 176.8(2)
C35 C45 C50 C51 -0.7(3)
C49 C50 C51 C52 -1.1(4)
C45 C50 C51 C52 177.5(2)
C50 C51 C52 C53 1.0(4)
C51 C52 C53 C54 -0.4(4)
C52 C53 C54 C49 -0.2(4)
C48 C49 C54 C53 -179.2(2)
C50 C49 C54 C53 0.1(4)
O2 P2 C57 C62 13.5(3)
N4 P2 C57 C62 -102.9(2)
C63 P2 C57 C62 131.4(2)
Zr1 P2 C57 C62 -45.0(3)
O2 P2 C57 C58 -175.6(2)
N4 P2 C57 C58 68.0(2)
C63 P2 C57 C58 -57.7(2)
Zr1 P2 C57 C58 125.88(19)
C62 C57 C58 C59 0.4(4)
P2 C57 C58 C59 -170.5(2)
C57 C58 C59 C60 0.9(4)
C58 C59 C60 C61 -1.5(4)
C59 C60 C61 C62 0.8(4)
C58 C57 C62 C61 -1.1(4)
P2 C57 C62 C61 169.6(2)
C60 C61 C62 C57 0.5(4)
O2 P2 C63 C68 87.6(2)
N4 P2 C63 C68 -158.7(2)
C57 P2 C63 C68 -34.3(2)
Zr1 P2 C63 C68 142.55(19)
O2 P2 C63 C64 -84.1(2)
N4 P2 C63 C64 29.6(3)
C57 P2 C63 C64 154.0(2)
Zr1 P2 C63 C64 -29.2(3)
C68 C63 C64 C65 -0.8(4)
P2 C63 C64 C65 171.0(2)
C63 C64 C65 C66 -0.4(4)
C64 C65 C66 C67 1.2(5)
C65 C66 C67 C68 -0.7(5)
C64 C63 C68 C67 1.3(4)
P2 C63 C68 C67 -170.3(2)
C66 C67 C68 C63 -0.6(4)
C79 C74 C75 C76 -0.3(5)
C73 C74 C75 C76 -178.8(3)
C74 C75 C76 C77 -1.5(5)
C75 C76 C77 C78 2.5(5)
C76 C77 C78 C79 -1.7(6)
C75 C74 C79 C78 1.1(5)
C73 C74 C79 C78 179.5(3)
C77 C78 C79 C74 -0.1(6)
C86 C81 C82 C83 -0.7(4)
C80 C81 C82 C83 178.6(3)
C81 C82 C83 C84 0.5(5)
C82 C83 C84 C85 0.0(5)
C83 C84 C85 C86 -0.4(5)
C84 C85 C86 C81 0.2(5)
C82 C81 C86 C85 0.3(4)
C80 C81 C86 C85 -178.9(3)
